data_1567086
loop_
_publ_author_name
'Lo, Quintin'
'Pye, Dominic'
'Gesslbauer, Sami'
'Sim, Ying'
'Garc\'ia, Felipe'
'White, Andrew J. P.'
'Britovsek, George J. P.'

_publ_section_title
;
 Single- and double-bridged PNP ligands in chromium-catalysed ethylene
 oligomerisation
;
_journal_issue 14
_journal_name_full 'Catalysis Science &amp; Technology'
_journal_page_first 4544
_journal_page_last 4551
_journal_paper_doi 10.1039/D2CY00550F
_journal_volume 12
_journal_year 2022
_chemical_formula_moiety 'C22 H54 Cl6 Cr2 N10 P4, 2(C H2 Cl2)'
_chemical_formula_sum 'C24 H58 Cl10 Cr2 N10 P4'
_chemical_formula_weight 1069.18
_space_group_crystal_system monoclinic
_space_group_IT_number 14
_space_group_name_Hall '-P 2ybc'
_space_group_name_H-M_alt 'P 1 21/c 1'
_atom_sites_solution_hydrogens geom
_audit_creation_method SHELXL-2018/3
_audit_update_record
;
2021-09-07 deposited with the CCDC.	2022-05-31 downloaded from the CCDC.
;
_cell_angle_alpha 90
_cell_angle_beta 96.406(3)
_cell_angle_gamma 90
_cell_formula_units_Z 2
_cell_length_a 9.3625(3)
_cell_length_b 12.7925(3)
_cell_length_c 19.2108(5)
_cell_measurement_reflns_used 3347
_cell_measurement_temperature 173(2)
_cell_measurement_theta_max 28.0330
_cell_measurement_theta_min 2.9630
_cell_volume 2286.51(11)
_computing_cell_refinement 'CrysAlisPro, Agilent Technologies'
_computing_data_collection 'CrysAlisPro, Agilent Technologies'
_computing_data_reduction 'CrysAlisPro, Agilent Technologies'
_computing_molecular_graphics 'Bruker SHELXTL'
_computing_publication_material 'CIFTAB-2014 (Sheldrick, 2017)'
_computing_structure_refinement 'SHELXL-2018/3 (Sheldrick, 2018)'
_computing_structure_solution 'SHELXS-2013 (Sheldrick, 2013)'
_diffrn_ambient_temperature 173(2)
_diffrn_detector_area_resol_mean 16.0382
_diffrn_measured_fraction_theta_full 0.990
_diffrn_measured_fraction_theta_max 0.810
_diffrn_measurement_device_type 'Agilent Xcalibur 3 E'
_diffrn_measurement_method 'omega scans'
_diffrn_radiation_type MoK\a
_diffrn_radiation_wavelength 0.71073
_diffrn_reflns_av_R_equivalents 0.0214
_diffrn_reflns_av_unetI/netI 0.0413
_diffrn_reflns_Laue_measured_fraction_full 0.990
_diffrn_reflns_Laue_measured_fraction_max 0.810
_diffrn_reflns_limit_h_max 11
_diffrn_reflns_limit_h_min -12
_diffrn_reflns_limit_k_max 15
_diffrn_reflns_limit_k_min -16
_diffrn_reflns_limit_l_max 25
_diffrn_reflns_limit_l_min -13
_diffrn_reflns_number 8211
_diffrn_reflns_point_group_measured_fraction_full 0.990
_diffrn_reflns_point_group_measured_fraction_max 0.810
_diffrn_reflns_theta_full 25.242
_diffrn_reflns_theta_max 28.310
_diffrn_reflns_theta_min 2.662
_diffrn_source 'Enhance (Mo) X-ray Source'
_exptl_absorpt_coefficient_mu 1.232
_exptl_absorpt_correction_T_max 0.902
_exptl_absorpt_correction_T_min 0.755
_exptl_absorpt_correction_type analytical
_exptl_absorpt_process_details
; 
CrysAlisPro, Agilent Technologies, 
Version 1.171.37.35 (release 13-08-2014 CrysAlis171 .NET) 
(compiled Aug 13 2014,18:06:01) 
Analytical numeric absorption correction using a multifaceted crystal 
model based on expressions derived by R.C. Clark & J.S. Reid. 
(Clark, R. C. & Reid, J. S. (1995). Acta Cryst. A51, 887-897) 
Empirical absorption correction using spherical harmonics, 
implemented in SCALE3 ABSPACK scaling algorithm. 
;
_exptl_crystal_colour 'Dark blue'
_exptl_crystal_density_diffrn 1.553
_exptl_crystal_description blocks
_exptl_crystal_F_000 1100
_exptl_crystal_size_max 0.32
_exptl_crystal_size_mid 0.19
_exptl_crystal_size_min 0.09
_refine_diff_density_max 0.893
_refine_diff_density_min -0.672
_refine_diff_density_rms 0.084
_refine_ls_extinction_coef 0.0021(4)
_refine_ls_extinction_expression Fc^*^=kFc[1+0.001xFc^2^\l^3^/sin(2\q)]^-1/4^
_refine_ls_extinction_method 'SHELXL-2018/3 (Sheldrick 2018)'
_refine_ls_goodness_of_fit_ref 1.115
_refine_ls_hydrogen_treatment constr
_refine_ls_matrix_type full
_refine_ls_number_parameters 284
_refine_ls_number_reflns 4609
_refine_ls_number_restraints 194
_refine_ls_restrained_S_all 1.130
_refine_ls_R_factor_all 0.0583
_refine_ls_R_factor_gt 0.0467
_refine_ls_shift/su_max 0.001
_refine_ls_shift/su_mean 0.000
_refine_ls_structure_factor_coef Fsqd
_refine_ls_weighting_details 'w=1/[\s^2^(Fo^2^)+(0.0359P)^2^+4.4395P] where P=(Fo^2^+2Fc^2^)/3'
_refine_ls_weighting_scheme calc
_refine_ls_wR_factor_gt 0.1067
_refine_ls_wR_factor_ref 0.1121
_reflns_Friedel_coverage 0.000
_reflns_number_gt 3857
_reflns_number_total 4609
_reflns_threshold_expression 'I > 2\s(I)'
_cod_data_source_file d2cy00550f2.cif
_cod_data_source_block 4
_cod_depositor_comments 'Adding full bibliography for 1567084--1567086.cif.'
_cod_original_cell_volume 2286.52(11)
_cod_original_sg_symbol_H-M 'P 21/c'
_cod_database_code 1567086
_shelx_shelxl_version_number 2018/3
_shelx_space_group_comment
; 
The symmetry employed for this shelxl refinement is uniquely defined 
by the following loop, which should always be used as a source of 
symmetry information in preference to the above space-group names. 
They are only intended as comments. 
;

loop_
_space_group_symop_operation_xyz
'x, y, z'
'-x, y+1/2, -z+1/2'
'-x, -y, -z'
'x, -y-1/2, z-1/2'

loop_
_atom_site_label
_atom_site_type_symbol
_atom_site_fract_x
_atom_site_fract_y
_atom_site_fract_z
_atom_site_U_iso_or_equiv
_atom_site_adp_type
_atom_site_occupancy
_atom_site_site_symmetry_order
_atom_site_calc_flag
_atom_site_refinement_flags_posn
_atom_site_refinement_flags_adp
_atom_site_refinement_flags_occupancy
_atom_site_disorder_assembly
_atom_site_disorder_group
Cr1 Cr 0.08768(5) 0.48384(4) 0.58803(3) 0.01805(15) Uani 1 1 d . . . . .
Cl1 Cl -0.09501(10) 0.39755(8) 0.63634(5) 0.0335(2) Uani 1 1 d . . . . .
Cl2 Cl 0.25506(9) 0.36250(7) 0.63115(5) 0.0304(2) Uani 1 1 d . . . . .
Cl3 Cl -0.08342(9) 0.59773(6) 0.52748(4) 0.0232(2) Uani 1 1 d . . . . .
P1 P 0.27959(9) 0.61802(7) 0.58020(5) 0.0240(2) Uani 1 1 d . . . . .
N2 N 0.2626(3) 0.6631(2) 0.66272(16) 0.0281(7) Uani 1 1 d D . . . .
P3 P 0.13282(10) 0.58898(7) 0.69246(5) 0.0243(2) Uani 1 1 d . . . . .
N4 N 0.4480(3) 0.5885(3) 0.56744(18) 0.0343(8) Uani 1 1 d . . . . .
C5 C 0.5165(4) 0.6696(4) 0.5282(2) 0.0467(11) Uani 1 1 d . . . . .
H5A H 0.581177 0.637570 0.496770 0.056 Uiso 1 1 calc R U . . .
H5B H 0.573177 0.718025 0.560616 0.056 Uiso 1 1 calc R U . . .
C6 C 0.3953(5) 0.7268(4) 0.4863(2) 0.0479(11) Uani 1 1 d . . . . .
H6A H 0.423217 0.799656 0.476955 0.057 Uiso 1 1 calc R U . . .
H6B H 0.367227 0.691188 0.441079 0.057 Uiso 1 1 calc R U . . .
N7 N 0.2787(3) 0.7245(3) 0.52996(17) 0.0350(8) Uani 1 1 d . . . . .
C8 C 0.5450(4) 0.5257(4) 0.6141(3) 0.0497(12) Uani 1 1 d . . . . .
H8A H 0.490100 0.472271 0.636225 0.075 Uiso 1 1 calc R U . . .
H8B H 0.595311 0.570445 0.650269 0.075 Uiso 1 1 calc R U . . .
H8C H 0.615210 0.491696 0.587344 0.075 Uiso 1 1 calc R U . . .
C9 C 0.1533(5) 0.7871(3) 0.5074(2) 0.0429(10) Uani 1 1 d . . . . .
H9A H 0.084336 0.781913 0.542086 0.064 Uiso 1 1 calc R U . . .
H9B H 0.108619 0.761626 0.462051 0.064 Uiso 1 1 calc R U . . .
H9C H 0.182071 0.860254 0.502931 0.064 Uiso 1 1 calc R U . . .
C10 C 0.3502(7) 0.7548(5) 0.6926(4) 0.0390(17) Uani 0.743(12) 1 d D U P A 1
H10A H 0.424579 0.769829 0.660402 0.047 Uiso 0.743(12) 1 calc R U P A 1
C11 C 0.4279(9) 0.7275(6) 0.7631(4) 0.069(3) Uani 0.743(12) 1 d D U P A 1
H11A H 0.484253 0.787775 0.781849 0.104 Uiso 0.743(12) 1 calc R U P A 1
H11B H 0.357731 0.708699 0.795268 0.104 Uiso 0.743(12) 1 calc R U P A 1
H11C H 0.492219 0.668148 0.758220 0.104 Uiso 0.743(12) 1 calc R U P A 1
C12 C 0.2577(15) 0.8521(7) 0.6951(11) 0.054(3) Uani 0.743(12) 1 d D U P A 1
H12A H 0.209469 0.866785 0.648171 0.081 Uiso 0.743(12) 1 calc R U P A 1
H12B H 0.185510 0.840654 0.727504 0.081 Uiso 0.743(12) 1 calc R U P A 1
H12C H 0.318519 0.911646 0.711178 0.081 Uiso 0.743(12) 1 calc R U P A 1
C10' C 0.3299(17) 0.7408(14) 0.7160(10) 0.039(5) Uiso 0.257(12) 1 d D U P A 2
H10B H 0.296446 0.724597 0.762454 0.047 Uiso 0.257(12) 1 calc R U P A 2
C11' C 0.4910(17) 0.7288(15) 0.7222(12) 0.052(5) Uiso 0.257(12) 1 d D U P A 2
H11D H 0.517025 0.657029 0.736277 0.077 Uiso 0.257(12) 1 calc R U P A 2
H11E H 0.525318 0.743944 0.676949 0.077 Uiso 0.257(12) 1 calc R U P A 2
H11F H 0.535417 0.777617 0.757578 0.077 Uiso 0.257(12) 1 calc R U P A 2
C12' C 0.280(4) 0.850(3) 0.694(4) 0.057(8) Uiso 0.257(12) 1 d D U P A 2
H12D H 0.175266 0.853016 0.691261 0.086 Uiso 0.257(12) 1 calc R U P A 2
H12E H 0.321892 0.900130 0.729440 0.086 Uiso 0.257(12) 1 calc R U P A 2
H12F H 0.311792 0.866457 0.648811 0.086 Uiso 0.257(12) 1 calc R U P A 2
N13 N 0.0134(4) 0.6672(3) 0.72414(17) 0.0356(8) Uani 1 1 d . . . . .
C14 C -0.0249(5) 0.6313(4) 0.7917(2) 0.0465(11) Uani 1 1 d . . . . .
H14A H -0.106581 0.581757 0.785167 0.056 Uiso 1 1 calc R U . . .
H14B H -0.051985 0.691002 0.820220 0.056 Uiso 1 1 calc R U . . .
C15 C 0.1075(6) 0.5779(4) 0.8265(2) 0.0522(12) Uani 1 1 d . . . . .
H15A H 0.169827 0.628629 0.854526 0.063 Uiso 1 1 calc R U . . .
H15B H 0.081003 0.521401 0.857817 0.063 Uiso 1 1 calc R U . . .
N16 N 0.1814(4) 0.5352(3) 0.76992(16) 0.0349(8) Uani 1 1 d . . . . .
C17 C -0.0898(5) 0.7316(4) 0.6824(2) 0.0524(13) Uani 1 1 d . . . . .
H17A H -0.177851 0.691398 0.669448 0.079 Uiso 1 1 calc R U . . .
H17B H -0.049452 0.753922 0.639836 0.079 Uiso 1 1 calc R U . . .
H17C H -0.112150 0.793254 0.709444 0.079 Uiso 1 1 calc R U . . .
C18 C 0.3152(5) 0.4802(4) 0.7892(2) 0.0437(11) Uani 1 1 d . . . . .
H18A H 0.377629 0.522581 0.822446 0.066 Uiso 1 1 calc R U . . .
H18B H 0.363219 0.467420 0.747220 0.066 Uiso 1 1 calc R U . . .
H18C H 0.295244 0.413262 0.811015 0.066 Uiso 1 1 calc R U . . .
C20 C 0.7879(10) 0.8731(7) 0.4524(4) 0.057(2) Uani 0.622(3) 1 d D U P B -1
H20A H 0.793087 0.796174 0.447942 0.069 Uiso 0.622(3) 1 calc R U P B -1
H20B H 0.876642 0.902486 0.436592 0.069 Uiso 0.622(3) 1 calc R U P B -1
Cl4 Cl 0.7860(4) 0.9025(3) 0.53705(14) 0.0664(9) Uani 0.622(3) 1 d D U P B -1
Cl5 Cl 0.6435(3) 0.9172(2) 0.39711(12) 0.0693(7) Uani 0.622(3) 1 d D U P B -1
C20' C 0.7074(14) 0.905(2) 0.4327(16) 0.051(4) Uiso 0.193(3) 1 d D U P C -2
H20C H 0.689632 0.833980 0.449755 0.061 Uiso 0.193(3) 1 calc R U P C -2
H20D H 0.698210 0.901771 0.380871 0.061 Uiso 0.193(3) 1 calc R U P C -2
Cl5' Cl 0.5716(7) 0.9845(5) 0.4557(5) 0.0514(17) Uiso 0.193(3) 1 d D U P C -2
Cl4' Cl 0.8805(8) 0.9364(7) 0.4606(5) 0.063(2) Uiso 0.193(3) 1 d D U P C -2
C20" C 0.706(2) 0.865(2) 0.475(3) 0.065(5) Uiso 0.108(3) 1 d D U P D -3
H20E H 0.697551 0.801870 0.503655 0.078 Uiso 0.108(3) 1 calc R U P D -3
H20F H 0.680837 0.845735 0.424885 0.078 Uiso 0.108(3) 1 calc R U P D -3
Cl4" Cl 0.8759(14) 0.9105(14) 0.4867(10) 0.076(4) Uiso 0.108(3) 1 d D U P D -3
Cl5" Cl 0.5925(12) 0.9604(10) 0.4980(8) 0.061(3) Uiso 0.108(3) 1 d D U P D -3
C20* C 0.724(7) 0.905(6) 0.4525(14) 0.062(5) Uiso 0.077(3) 1 d D U P E -4
H20G H 0.710640 0.831349 0.436661 0.074 Uiso 0.077(3) 1 calc R U P E -4
H20H H 0.813283 0.931771 0.435994 0.074 Uiso 0.077(3) 1 calc R U P E -4
Cl4* Cl 0.737(2) 0.910(2) 0.5421(12) 0.053(5) Uiso 0.077(3) 1 d D U P E -4
Cl5* Cl 0.580(2) 0.9788(16) 0.4187(11) 0.063(4) Uiso 0.077(3) 1 d D U P E -4

loop_
_atom_site_aniso_label
_atom_site_aniso_U_11
_atom_site_aniso_U_22
_atom_site_aniso_U_33
_atom_site_aniso_U_23
_atom_site_aniso_U_13
_atom_site_aniso_U_12
Cr1 0.0156(3) 0.0204(3) 0.0178(3) -0.0012(2) 0.00011(19) 0.0002(2)
Cl1 0.0270(5) 0.0388(5) 0.0359(5) 0.0063(4) 0.0085(4) -0.0066(4)
Cl2 0.0282(5) 0.0305(5) 0.0307(5) 0.0020(4) -0.0042(4) 0.0078(4)
Cl3 0.0216(4) 0.0262(4) 0.0212(4) -0.0034(3) 0.0000(3) 0.0058(3)
P1 0.0195(4) 0.0252(5) 0.0275(5) -0.0011(4) 0.0038(4) -0.0019(4)
N2 0.0262(16) 0.0276(16) 0.0299(17) -0.0087(13) 0.0004(12) -0.0049(13)
P3 0.0256(5) 0.0271(5) 0.0200(4) -0.0058(4) 0.0016(3) -0.0012(4)
N4 0.0203(15) 0.0420(19) 0.042(2) -0.0034(16) 0.0075(13) -0.0037(15)
C5 0.030(2) 0.060(3) 0.052(3) -0.001(2) 0.0142(19) -0.014(2)
C6 0.045(3) 0.054(3) 0.048(3) 0.007(2) 0.016(2) -0.019(2)
N7 0.0322(17) 0.0341(18) 0.040(2) 0.0074(15) 0.0092(14) -0.0040(15)
C8 0.021(2) 0.064(3) 0.062(3) 0.004(3) -0.0003(19) 0.000(2)
C9 0.055(3) 0.027(2) 0.047(3) 0.0116(19) 0.006(2) -0.004(2)
C10 0.044(4) 0.040(3) 0.033(4) -0.012(3) 0.003(3) -0.022(3)
C11 0.079(6) 0.063(5) 0.059(5) -0.006(4) -0.030(4) -0.032(4)
C12 0.077(7) 0.023(3) 0.062(5) -0.022(3) 0.009(5) -0.016(3)
N13 0.0376(19) 0.0397(19) 0.0314(18) -0.0095(15) 0.0119(14) 0.0040(16)
C14 0.056(3) 0.051(3) 0.038(2) -0.014(2) 0.027(2) -0.006(2)
C15 0.077(4) 0.054(3) 0.027(2) -0.006(2) 0.016(2) -0.004(3)
N16 0.0419(19) 0.0408(19) 0.0211(16) -0.0040(14) 0.0002(14) -0.0009(16)
C17 0.048(3) 0.060(3) 0.049(3) -0.017(2) 0.006(2) 0.024(2)
C18 0.053(3) 0.047(3) 0.028(2) 0.0036(19) -0.0095(19) -0.005(2)
C20 0.055(4) 0.060(4) 0.056(4) -0.012(4) 0.000(4) 0.012(4)
Cl4 0.090(2) 0.0595(15) 0.0458(13) -0.0053(10) -0.0077(14) 0.0079(18)
Cl5 0.0675(15) 0.0812(17) 0.0561(13) 0.0175(12) -0.0062(11) 0.0050(13)

loop_
_atom_type_symbol
_atom_type_description
_atom_type_scat_dispersion_real
_atom_type_scat_dispersion_imag
_atom_type_scat_source
C C 0.0033 0.0016 'International Tables Vol C Tables 4.2.6.8 and 6.1.1.4'
H H 0.0000 0.0000 'International Tables Vol C Tables 4.2.6.8 and 6.1.1.4'
Cl Cl 0.1484 0.1585 'International Tables Vol C Tables 4.2.6.8 and 6.1.1.4'
Cr Cr 0.3209 0.6236 'International Tables Vol C Tables 4.2.6.8 and 6.1.1.4'
N N 0.0061 0.0033 'International Tables Vol C Tables 4.2.6.8 and 6.1.1.4'
P P 0.1023 0.0942 'International Tables Vol C Tables 4.2.6.8 and 6.1.1.4'

loop_
_geom_angle_atom_site_label_1
_geom_angle_atom_site_label_2
_geom_angle_atom_site_label_3
_geom_angle
_geom_angle_site_symmetry_1
_geom_angle_site_symmetry_3
_geom_angle_publ_flag
Cl2 Cr1 Cl1 92.18(4) . . ?
Cl2 Cr1 Cl3 171.71(4) . . ?
Cl1 Cr1 Cl3 90.04(4) . . ?
Cl2 Cr1 P3 91.59(4) . . ?
Cl1 Cr1 P3 90.06(4) . . ?
Cl3 Cr1 P3 96.40(3) . . ?
Cl2 Cr1 Cl3 88.87(3) . 3_566 ?
Cl1 Cr1 Cl3 102.83(4) . 3_566 ?
Cl3 Cr1 Cl3 82.85(3) . 3_566 ?
P3 Cr1 Cl3 167.07(4) . 3_566 ?
Cl2 Cr1 P1 91.13(4) . . ?
Cl1 Cr1 P1 156.78(4) . . ?
Cl3 Cr1 P1 89.97(3) . . ?
P3 Cr1 P1 66.87(3) . . ?
Cl3 Cr1 P1 100.20(3) 3_566 . ?
Cr1 Cl3 Cr1 97.15(3) . 3_566 ?
N4 P1 N7 92.49(17) . . ?
N4 P1 N2 113.58(16) . . ?
N7 P1 N2 105.42(16) . . ?
N4 P1 Cr1 123.48(12) . . ?
N7 P1 Cr1 129.60(12) . . ?
N2 P1 Cr1 91.93(11) . . ?
C10 N2 P3 133.5(4) . . ?
C10' N2 P3 113.6(8) . . ?
C10 N2 P1 120.8(4) . . ?
C10' N2 P1 140.7(8) . . ?
P3 N2 P1 105.61(16) . . ?
N16 P3 N13 92.84(17) . . ?
N16 P3 N2 113.63(16) . . ?
N13 P3 N2 108.88(16) . . ?
N16 P3 Cr1 121.37(12) . . ?
N13 P3 Cr1 125.20(12) . . ?
N2 P3 Cr1 95.59(11) . . ?
C8 N4 C5 115.5(3) . . ?
C8 N4 P1 125.0(3) . . ?
C5 N4 P1 112.9(3) . . ?
N4 C5 C6 105.7(3) . . ?
N7 C6 C5 104.6(3) . . ?
C9 N7 C6 117.0(3) . . ?
C9 N7 P1 125.2(3) . . ?
C6 N7 P1 113.3(3) . . ?
C11 C10 N2 110.4(5) . . ?
C11 C10 C12 112.4(9) . . ?
N2 C10 C12 111.2(7) . . ?
C11' C10' C12' 113.0(18) . . ?
C11' C10' N2 108.9(14) . . ?
C12' C10' N2 109(3) . . ?
C17 N13 C14 117.3(3) . . ?
C17 N13 P3 125.1(3) . . ?
C14 N13 P3 112.2(3) . . ?
N13 C14 C15 105.4(3) . . ?
N16 C15 C14 105.9(3) . . ?
C18 N16 C15 117.4(3) . . ?
C18 N16 P3 125.1(3) . . ?
C15 N16 P3 114.1(3) . . ?
Cl4 C20 Cl5 115.8(5) . . ?
Cl4' C20' Cl5' 119.2(13) . . ?
Cl4" C20" Cl5" 108.8(14) . . ?
Cl4* C20* Cl5* 108.7(15) . . ?

loop_
_geom_bond_atom_site_label_1
_geom_bond_atom_site_label_2
_geom_bond_distance
_geom_bond_site_symmetry_2
_geom_bond_publ_flag
Cr1 Cl2 2.2939(10) . ?
Cr1 Cl1 2.3151(10) . ?
Cr1 Cl3 2.3719(9) . ?
Cr1 P3 2.4131(10) . ?
Cr1 Cl3 2.4484(9) 3_566 ?
Cr1 P1 2.5015(10) . ?
P1 N4 1.666(3) . ?
P1 N7 1.669(3) . ?
P1 N2 1.711(3) . ?
N2 C10 1.508(6) . ?
N2 C10' 1.514(15) . ?
N2 P3 1.690(3) . ?
P3 N16 1.656(3) . ?
P3 N13 1.666(3) . ?
N4 C8 1.446(5) . ?
N4 C5 1.471(5) . ?
C5 C6 1.505(6) . ?
C6 N7 1.449(5) . ?
N7 C9 1.447(5) . ?
C10 C11 1.507(8) . ?
C10 C12 1.520(9) . ?
C10' C11' 1.507(15) . ?
C10' C12' 1.510(16) . ?
N13 C17 1.443(6) . ?
N13 C14 1.459(5) . ?
C14 C15 1.505(7) . ?
C15 N16 1.458(5) . ?
N16 C18 1.448(5) . ?
C20 Cl4 1.670(7) . ?
C20 Cl5 1.719(8) . ?
C20' Cl4' 1.697(15) . ?
C20' Cl5' 1.721(14) . ?
C20" Cl4" 1.683(16) . ?
C20" Cl5" 1.712(16) . ?
C20* Cl4* 1.714(17) . ?
C20* Cl5* 1.715(17) . ?
